data_4126413
loop_
_publ_author_name
'Furlong, Brandon J.'
'Katz, Michael J.'

_publ_section_title
;
 Bistable Dithienylethene-Based Metal-Organic Framework Illustrating
 Optically Induced Changes in Chemical Separations.
;
_journal_name_full 'Journal of the American Chemical Society'
_journal_paper_doi 10.1021/jacs.7b07856
_journal_year 2017
_chemical_formula_moiety 'C12.67 H8.60 N7.42 O2.84 S0.50 Zn1.50'
_chemical_formula_sum 'C12.67 H8.6 N7.42 O2.84 S0.5 Zn1.5'
_chemical_formula_weight 424.16
_space_group_crystal_system hexagonal
_space_group_IT_number 194
_space_group_name_Hall '-P 6c 2c'
_space_group_name_H-M_alt 'P 63/m m c'
_atom_sites_solution_hydrogens geom
_atom_sites_solution_primary direct
_cell_angle_alpha 90
_cell_angle_beta 90
_cell_angle_gamma 120
_cell_formula_units_Z 16
_cell_length_a 27.2188(5)
_cell_length_b 27.2188(5)
_cell_length_c 17.0357(8)
_cell_measurement_reflns_used 13383
_cell_measurement_temperature 250.00(10)
_cell_measurement_theta_max 74.9520
_cell_measurement_theta_min 3.7120
_cell_volume 10930.2(6)
_computing_cell_refinement 'CrystAlis Pro'
_computing_data_collection 'Rigaku Crystal Clear Expert 2.1 SM'
_computing_data_reduction 'CrystAlis Pro'
_computing_publication_material 'CRYSTALS (Betteridge et al., 2003)'
_computing_structure_refinement 'CRYSTALS (Betteridge et al., 2003)'
_computing_structure_solution 'SHELXS 86 (Sheldrick, 1986)'
_diffrn_ambient_environment N~2~
_diffrn_ambient_temperature 250.00(10)
_diffrn_detector 'CCD plate'
_diffrn_detector_type HyPix
_diffrn_measured_fraction_theta_full 0.9989
_diffrn_measured_fraction_theta_max 0.9906
_diffrn_measurement_details
;
List of Runs (angles in degrees, time in seconds):

  # Type    Start    End  Width  t~exp~   \w     \q     \k     \f   Frames
--------------------------------------------------------------------------
  1  \w    -60.00  26.00   0.50   17.50    --  -47.45  37.00   0.00  172
  2  \w    -99.00 -13.00   0.50   63.00    --  -86.25  37.00 -60.00  172
  3  \w   -120.00 -87.00   0.50   17.50    --  -47.45 -77.00   0.00   66
  4  \w   -120.00 -70.00   0.50   17.50    --  -47.45-125.00 -60.00  100
  5  \w   -120.00 -70.00   0.50   17.50    --  -47.45-125.00 -30.00  100
  6  \w     36.00 110.00   0.50   63.00    --  107.75 -99.00 150.00  148
  7  \w     95.00 178.00   0.50   63.00    --  107.75  19.00  90.00  166
  8  \w     92.00 178.00   0.50   63.00    --  107.75 125.00-120.00  172
  9  \w     36.00 110.00   0.50   63.00    --  107.75 -99.00-180.00  148
 10  \w     35.00 121.00   0.50   63.00    --  107.75-125.00 -30.00  172
;
_diffrn_measurement_device 'four-circle diffractometer'
_diffrn_measurement_device_type 'XtaLAB Synergy, Dualflex, HyPix'
_diffrn_measurement_method '\w scans'
_diffrn_orient_matrix_type 'CrysAlisPro convention (1999,Acta A55,543-557)'
_diffrn_orient_matrix_UB_11 -0.0510601000
_diffrn_orient_matrix_UB_12 -0.0487766000
_diffrn_orient_matrix_UB_13 0.0424589000
_diffrn_orient_matrix_UB_21 -0.0122294000
_diffrn_orient_matrix_UB_22 -0.0381285000
_diffrn_orient_matrix_UB_23 -0.0726612000
_diffrn_orient_matrix_UB_31 0.0389101000
_diffrn_orient_matrix_UB_32 -0.0210910000
_diffrn_orient_matrix_UB_33 0.0328915000
_diffrn_radiation_monochromator mirror
_diffrn_radiation_probe x-ray
_diffrn_radiation_type 'Cu K\a'
_diffrn_radiation_wavelength 1.54184
_diffrn_reflns_av_R_equivalents 0.0459
_diffrn_reflns_av_sigmaI/netI 0.0553
_diffrn_reflns_limit_h_max 34
_diffrn_reflns_limit_h_min -19
_diffrn_reflns_limit_k_max 31
_diffrn_reflns_limit_k_min -30
_diffrn_reflns_limit_l_max 21
_diffrn_reflns_limit_l_min -21
_diffrn_reflns_number 57181
_diffrn_reflns_theta_full 66.4915
_diffrn_reflns_theta_max 77.7792
_diffrn_reflns_theta_min 3.7509
_diffrn_source 'micro-focus sealed X-ray tube'
_diffrn_source_type 'PhotonJet (Cu) X-ray Source'
_exptl_absorpt_coefficient_mu 2.226
_exptl_absorpt_correction_T_max 1.00000
_exptl_absorpt_correction_T_min 0.44920
_exptl_absorpt_correction_type multi-scan
_exptl_absorpt_process_details
;
CrysAlisPro 1.171.39.27b (Rigaku Oxford Diffraction, 2015)
Empirical absorption correction using spherical harmonics,
 implemented in SCALE3 ABSPACK scaling algorithm.
;
_exptl_crystal_colour yellow
_exptl_crystal_density_diffrn 1.031
_exptl_crystal_density_method 'not measured'
_exptl_crystal_description 'hexagonal prism'
_exptl_crystal_F_000 3395.166
_exptl_crystal_size_max 0.17
_exptl_crystal_size_mid 0.12
_exptl_crystal_size_min 0.12
_refine_diff_density_max 1.54
_refine_diff_density_min -0.53
_refine_ls_extinction_method None
_refine_ls_goodness_of_fit_ref 3.3025
_refine_ls_hydrogen_treatment constr
_refine_ls_matrix_type full
_refine_ls_number_parameters 239
_refine_ls_number_reflns 2275
_refine_ls_number_restraints 652
_refine_ls_R_factor_all 0.1476
_refine_ls_R_factor_gt 0.1230
_refine_ls_shift/su_max 0.0884982
_refine_ls_shift/su_mean 0.0037717
_refine_ls_structure_factor_coef Fsqd
_refine_ls_weighting_details
;
 Method= Modified Sheldrick 
 w=1/[\s^2^(F^2^) + ( 0.10P)^2^ + 0.00P] 
 ,where P=(max(Fo^2^,0) + 2Fc^2^)/3 
;
_refine_ls_weighting_scheme calc
_refine_ls_wR_factor_all 0.4100
_refine_ls_wR_factor_gt 0.3719
_refine_ls_wR_factor_ref 0.3664
_reflns_limit_h_max 0
_reflns_limit_h_min -17
_reflns_limit_k_max 34
_reflns_limit_k_min 0
_reflns_limit_l_max 21
_reflns_limit_l_min 0
_reflns_number_gt 2518
_reflns_threshold_expression I>2.0\s(I)
_oxford_refine_ls_r_factor_ref 0.1190
_oxford_refine_ls_scale 0.375(2)
_oxford_reflns_number_all 4211
_oxford_reflns_threshold_expression_ref I>3.0\s(I)
_cod_data_source_file ja7b07856_si_002.cif
_cod_data_source_block PSZ-1_isotropic
_cod_original_formula_sum 'C12.67 H8.60 N7.42 O2.84 S0.50 Zn1.50'
_cod_database_code 4126413
_cell_oxdiff_length_a 27.2168(6)
_cell_oxdiff_length_b 27.1942(7)
_cell_oxdiff_length_c 17.0499(4)
_cell_oxdiff_angle_alpha 90.062(2)
_cell_oxdiff_angle_beta 89.973(2)
_cell_oxdiff_angle_gamma 119.985(2)
_cell_oxdiff_volume 10930.2(4)
_cell_oxdiff_measurement_reflns_used 13383
_oxdiff_exptl_absorpt_empirical_full_min 0.748
_oxdiff_exptl_absorpt_empirical_full_max 1.700
_oxdiff_exptl_absorpt_empirical_details
;
Empirical correction (ABSPACK) includes:
- Absorption correction using spherical harmonics
- Frame scaling
;
_diffrn_oxdiff_ac3_digest_frames
;
010a05eeebc61c3b61b2e16166c56a50c701416da94
;
_reflns_odcompleteness_completeness 99.89
_reflns_odcompleteness_theta 66.49
_reflns_odcompleteness_iscentric 1
_chemical_oxdiff_formula ZnN9C24H24O2S2

loop_
_space_group_symop_id
_space_group_symop_operation_xyz
1 x,y,z
2 -x,-y,-z
3 x-y,x,z+1/2
4 -x+y,-x,-z+1/2
5 -y,x-y,z
6 y,-x+y,-z
7 -x,-y,z+1/2
8 x,y,-z+1/2
9 -x+y,-x,z
10 x-y,x,-z
11 y,-x+y,z+1/2
12 -y,x-y,-z+1/2
13 -x+y,y,z
14 x-y,-y,-z
15 y,x,z+1/2
16 -y,-x,-z+1/2
17 x,x-y,z
18 -x,-x+y,-z
19 x-y,-y,z+1/2
20 -x+y,y,-z+1/2
21 -y,-x,z
22 y,x,-z
23 -x,-x+y,z+1/2
24 x,x-y,-z+1/2

loop_
_atom_site_label
_atom_site_type_symbol
_atom_site_fract_x
_atom_site_fract_y
_atom_site_fract_z
_atom_site_U_iso_or_equiv
_atom_site_occupancy
_atom_site_adp_type
_atom_site_refinement_flags_posn
_atom_site_refinement_flags_adp
_atom_site_refinement_flags_occupancy
_atom_site_disorder_group
Zn1 Zn 0.55463(4) 0.66780(3) 0.42927(8) 0.1026 1.0000 Uani . . . .
N31 N 0.5752(3) 0.6712(3) 0.3125(5) 0.1566 1.0000 Uani D . . .
N32 N 0.4953(4) 0.6687(5) 0.2500 0.1448 1.0000 Uani DS T . .
O32 O 0.4749(3) 0.6677(3) 0.3135(4) 0.1599 1.0000 Uani D . . .
C31 C 0.5497(4) 0.6716(4) 0.2500 0.1579 1.0000 Uani DS T . .
C32 C 0.6249(4) 0.6720(4) 0.2897(3) 0.2021 1.0000 Uani D . . .
N41 N 0.4816(2) 0.6008(2) 0.4619(3) 0.1162 1.0000 Uani D U . .
N42 N 0.4730(2) 0.5270(2) 0.3832(6) 0.1069 0.515(3) Uani DS TU P 1
O42 O 0.5226(3) 0.5586(4) 0.3634(5) 0.1306 0.515(3) Uani D . P 1
C41 C 0.4497(2) 0.5503(2) 0.4366(6) 0.0977 0.515(3) Uani DS TU P 1
C42 C 0.4425(2) 0.6071(3) 0.5111(5) 0.1249 0.515(3) Uani D U P 1
C43 C 0.4712(2) 0.5785(2) 0.5393(6) 0.1179 0.485(3) Uani D U P 2
C44 C 0.43850(19) 0.56150(19) 0.4265(10) 0.1150 0.485(3) Uani DS TU P 2
N11 N 0.5520(2) 0.7340(2) 0.4662(3) 0.1258 1.0000 Uani D U . .
N12 N 0.6222(6) 0.8111(3) 0.4093(7) 0.1106 0.375(3) Uani DS TU P 3
O12 O 0.6404(5) 0.7794(5) 0.3957(6) 0.1256 0.375(3) Uani D . P 3
C11 C 0.5698(6) 0.7849(3) 0.4503(7) 0.1144 0.375(3) Uani DS TU P 3
C12 C 0.5019(4) 0.7260(3) 0.5042(4) 0.1353 0.375(3) Uani D U P 3
C13 C 0.5708(3) 0.7605(2) 0.5413(6) 0.1418 0.625(3) Uani D U P 4
C14 C 0.5464(4) 0.7732(2) 0.4344(9) 0.1163 0.625(3) Uani DS TU P 4
N21 N 0.6177(2) 0.66043(18) 0.4746(3) 0.1220 1.0000 Uani D U . .
C21 C 0.6129(3) 0.6159(3) 0.5093(5) 0.1127 0.5000 Uani D U . .
C22 C 0.6769(3) 0.6970(3) 0.4639(4) 0.1311 0.5000 Uani D U . .
C23 C 0.7029(2) 0.6706(2) 0.4949(5) 0.1249 0.5000 Uani D U . .
C24 C 0.7022(4) 0.7533(3) 0.4226(4) 8.2041(12) 0.2222(16) Uiso D . P 5
C25 C 0.6793(5) 0.7650(6) 0.3465(5) 8.2219(12) 0.2222(16) Uiso D . P 5
C26 C 0.7558(4) 0.8081(4) 0.4467(5) 8.2336(12) 0.2222(16) Uiso D . P 5
S27 S 0.7615(5) 0.8487(4) 0.3860(6) 8.2598(12) 0.2222(16) Uiso D . P 5
C28 C 0.7184(6) 0.8274(6) 0.3242(5) 8.2360(12) 0.2222(16) Uiso D . P 5
C29 C 0.7794(6) 0.7977(8) 0.5208(6) 8.2334(12) 0.2222(16) Uiso D . P 5
C30 C 0.6966(9) 0.8400(9) 0.250000(9) 8.2337(12) 0.2222(16) Uiso DS . P 5
C241 C 0.7654(2) 0.6908(3) 0.4997(5) 8.1609(12) 0.2222(16) Uiso D . P 6
C251 C 0.8003(3) 0.7044(4) 0.5756(7) 8.1699(12) 0.2222(16) Uiso D . P 6
C261 C 0.8053(4) 0.7019(4) 0.4301(7) 8.1705(12) 0.2222(16) Uiso D . P 6
S271 S 0.8604(2) 0.7208(4) 0.4672(11) 8.1681(12) 0.2222(16) Uiso DS . P 6
C281 C 0.86187(19) 0.7237(4) 0.5530(10) 8.1718(12) 0.2222(16) Uiso DS . P 6
C291 C 0.7720(8) 0.6890(4) 0.3548(7) 8.1811(12) 0.2222(16) Uiso D . P 6
C301 C 0.8970(7) 0.7372(4) 0.6266(14) 8.1787(12) 0.2222(16) Uiso D . P 6
H321 H 0.6525 0.6725 0.3244 0.2446 1.0000 Uiso R . . .
H421 H 0.4504 0.6406 0.5386 0.1452 0.515(3) Uiso R . P 1
H431 H 0.4958 0.5953 0.5829 0.1420 0.485(3) Uiso R . P 2
H441 H 0.4354 0.5646 0.3714 0.1404 0.485(3) Uiso RS . P 2
H121 H 0.4734 0.6911 0.5259 0.1729 0.375(3) Uiso R . P 3
H131 H 0.5827 0.7459 0.5833 0.1737 0.625(3) Uiso R . P 4
H141 H 0.5342 0.7671 0.3812 0.1491 0.625(3) Uiso RS . P 4
H211 H 0.5775 0.5857 0.5268 0.1367 0.5000 Uiso R . . .
H251 H 0.6427 0.7417 0.3248 8.2798(12) 0.0801(16) Uiso R . P 5
H2511 H 0.7924 0.7061 0.6295 8.2146(12) 0.0801(16) Uiso R . P 6
H2911 H 0.7969 0.6943 0.3125 8.2373(12) 0.0801(16) Uiso R . P 6
H2912 H 0.7548 0.7115 0.3465 8.2373(12) 0.0801(16) Uiso R . P 6
H2913 H 0.7435 0.6501 0.3578 8.2373(12) 0.0801(16) Uiso R . P 6
H3011 H 0.9299 0.7461 0.5965 8.2265(12) 0.0801(16) Uiso R . P 6
H3012 H 0.9023 0.7703 0.6527 8.2265(12) 0.0801(16) Uiso R . P 6
H3013 H 0.8909 0.7090 0.6643 8.2265(12) 0.0801(16) Uiso R . P 6
H301 H 0.7283 0.8761 0.2383 8.3218(12) 0.0801(16) Uiso R . P 5
H302 H 0.6647 0.8441 0.2617 8.3218(12) 0.0801(16) Uiso R . P 5
H303 H 0.6883 0.8156 0.2061 8.3218(12) 0.0801(16) Uiso R . P 5
H291 H 0.8158 0.8309 0.5210 8.3159(12) 0.0801(16) Uiso R . P 5
H292 H 0.7608 0.7949 0.5692 8.3159(12) 0.0801(16) Uiso R . P 5
H293 H 0.7835 0.7653 0.5141 8.3159(12) 0.0801(16) Uiso R . P 5
H221 H 0.6943 0.7325 0.4377 0.1582 0.2778(16) Uiso R . P .
H231 H 0.7424 0.6832 0.4928 0.1492 0.2778(16) Uiso R . P .

loop_
_atom_site_aniso_label
_atom_site_aniso_U_11
_atom_site_aniso_U_22
_atom_site_aniso_U_33
_atom_site_aniso_U_23
_atom_site_aniso_U_13
_atom_site_aniso_U_12
Zn1 0.0771(7) 0.0642(6) 0.1721(14) 0.0032(5) -0.0146(5) 0.0396(5)
N31 0.098(4) 0.130(5) 0.263(7) 0.000(5) 0.016(5) 0.073(4)
N32 0.089(4) 0.115(6) 0.249(8) 0.0000 0.0000 0.065(4)
O32 0.114(4) 0.179(5) 0.208(6) 0.016(5) 0.009(4) 0.089(4)
C31 0.057(4) 0.064(5) 0.351(9) 0.0000 0.0000 0.029(4)
C32 0.121(5) 0.197(7) 0.298(8) -0.004(6) 0.014(6) 0.087(5)
N41 0.087(3) 0.077(3) 0.169(4) -0.003(3) 0.000(3) 0.030(2)
N42 0.081(3) 0.081(3) 0.155(6) 0.005(3) -0.005(3) 0.037(5)
O42 0.076(4) 0.097(5) 0.210(7) -0.015(5) 0.020(5) 0.036(4)
C41 0.072(3) 0.072(3) 0.158(6) 0.003(3) -0.003(3) 0.042(4)
C42 0.102(5) 0.085(5) 0.175(6) -0.009(5) 0.009(5) 0.037(5)
C43 0.086(4) 0.081(5) 0.165(6) -0.002(5) -0.018(5) 0.027(5)
C44 0.080(4) 0.080(4) 0.167(6) 0.013(4) -0.013(4) 0.027(5)
N11 0.155(3) 0.087(3) 0.158(4) 0.001(3) 0.003(3) 0.078(3)
N12 0.119(5) 0.076(5) 0.151(7) 0.003(3) 0.006(6) 0.059(2)
O12 0.089(5) 0.080(5) 0.235(8) 0.019(6) 0.019(6) 0.063(4)
C11 0.133(4) 0.076(5) 0.153(6) 0.003(3) 0.006(5) 0.066(2)
C12 0.164(5) 0.088(5) 0.163(6) 0.002(6) 0.004(6) 0.069(5)
C13 0.162(5) 0.106(5) 0.184(6) 0.009(5) -0.008(6) 0.086(4)
C14 0.147(5) 0.075(4) 0.151(6) -0.002(3) -0.005(5) 0.073(2)
N21 0.079(3) 0.073(3) 0.214(5) 0.024(3) -0.014(3) 0.039(2)
C21 0.075(4) 0.077(5) 0.198(6) 0.022(5) -0.004(5) 0.046(3)
C22 0.084(5) 0.076(5) 0.220(6) 0.020(6) -0.012(6) 0.031(5)
C23 0.077(4) 0.081(5) 0.209(6) 0.031(5) -0.014(6) 0.034(4)

loop_
_atom_type_symbol
_atom_type_scat_dispersion_real
_atom_type_scat_dispersion_imag
_atom_type_scat_Cromer_Mann_a1
_atom_type_scat_Cromer_Mann_b1
_atom_type_scat_Cromer_Mann_a2
_atom_type_scat_Cromer_Mann_b2
_atom_type_scat_Cromer_Mann_a3
_atom_type_scat_Cromer_Mann_b3
_atom_type_scat_Cromer_Mann_a4
_atom_type_scat_Cromer_Mann_b4
_atom_type_scat_Cromer_Mann_c
_atom_type_scat_source
C 0.0181 0.0091 2.3100 20.8439 1.0200 10.2075 1.5886 0.5687 0.8650 51.6512 0.2156 'International Tables Vol C 4.2.6.8 and 6.1.1.4'
H 0.0000 0.0000 0.4930 10.5109 0.3229 26.1257 0.1402 3.1424 0.0408 57.7998 0.0030 'International Tables Vol C 4.2.6.8 and 6.1.1.4'
N 0.0311 0.0180 12.2126 0.0057 3.1322 9.8933 2.0125 28.9975 1.1663 0.5826 -11.5290 'International Tables Vol C 4.2.6.8 and 6.1.1.4'
O 0.0492 0.0322 3.0485 13.2771 2.2868 5.7011 1.5463 0.3239 0.8670 32.9089 0.2508 'International Tables Vol C 4.2.6.8 and 6.1.1.4'
S 0.3331 0.5567 6.9053 1.4679 5.2034 22.2151 1.4379 0.2536 1.5863 56.1720 0.8669 'International Tables Vol C 4.2.6.8 and 6.1.1.4'
Zn -1.5491 0.6778 14.0743 3.2655 7.0318 0.2333 5.1652 10.3163 2.4100 58.7097 1.3041 'International Tables Vol C 4.2.6.8 and 6.1.1.4'

loop_
_geom_angle_atom_site_label_1
_geom_angle_site_symmetry_1
_geom_angle_atom_site_label_2
_geom_angle_atom_site_label_3
_geom_angle_site_symmetry_3
_geom_angle
_geom_angle_publ_flag
N31 . Zn1 N41 . 115.8(3) yes
N31 . Zn1 N11 . 114.1(2) yes
N41 . Zn1 N11 . 106.1(2) yes
N31 . Zn1 N21 . 98.7(3) yes
N41 . Zn1 N21 . 108.49(18) yes
N11 . Zn1 N21 . 113.7(2) yes
Zn1 . N31 C31 . 132.1(6) yes
Zn1 . N31 C32 . 120.6(5) yes
C31 . N31 C32 . 107.3(9) yes
O32 8_555 N32 O32 . 126.7(11) yes
O32 8_555 N32 C31 . 116.7(6) yes
O32 . N32 C31 . 116.7(6) yes
N32 . C31 N31 . 123.3(5) yes
N32 . C31 N31 8_555 123.3(5) yes
N31 . C31 N31 8_555 113.2(11) yes
N31 . C32 C32 8_555 106.1(4) yes
N31 . C32 H321 . 125.4 no
C32 8_555 C32 H321 . 128.5 no
Zn1 . N41 C41 . 136.2(6) yes
Zn1 . N41 C42 . 120.9(3) yes
C41 . N41 C42 . 100.5(7) yes
O42 21_665 N42 O42 . 127.8(15) yes
O42 21_665 N42 C41 . 116.1(7) yes
O42 . N42 C41 . 116.1(7) yes
N42 . C41 N41 . 118.6(6) yes
N42 . C41 N41 21_665 118.6(6) yes
N41 . C41 N41 21_665 122.5(11) yes
N41 . C42 C42 21_665 108.1(3) yes
N41 . C42 H421 . 125.5 no
C42 21_665 C42 H421 . 126.4 no
N41 . C43 C43 21_665 108.2(3) yes
N41 . C43 H431 . 125.4 no
C43 21_665 C43 H431 . 126.4 no
N41 . C44 N41 21_665 123.0(15) yes
N41 . C44 H441 . 118.5 no
N41 21_665 C44 H441 . 118.5 no
Zn1 . N11 C11 . 141.8(7) yes
Zn1 . N11 C12 . 118.8(4) yes
C11 . N11 C12 . 94.5(9) yes
O12 17_565 N12 O12 . 132.6(19) yes
O12 17_565 N12 C11 . 113.7(10) yes
O12 . N12 C11 . 113.7(10) yes
N12 . C11 N11 . 113.5(7) yes
N12 . C11 N11 17_565 113.5(7) yes
N11 . C11 N11 17_565 132.9(15) yes
N11 . C12 C12 17_565 109.0(3) yes
N11 . C12 H121 . 124.7 no
C12 17_565 C12 H121 . 126.3 no
N11 . C13 C13 17_565 109.0(3) yes
N11 . C13 H131 . 124.9 no
C13 17_565 C13 H131 . 126.1 no
N11 . C14 N11 17_565 127.9(14) yes
N11 . C14 H141 . 116.0 no
N11 17_565 C14 H141 . 116.0 no
C23 22_556 N21 C21 22_556 104.6(5) yes
C23 22_556 N21 Zn1 . 129.6(4) yes
C21 22_556 N21 Zn1 . 125.5(4) yes
C23 22_556 N21 C21 . 100.4(5) yes
C21 22_556 N21 C21 . 15.4(8) yes
Zn1 . N21 C21 . 125.9(4) yes
C23 22_556 N21 C22 . 31.0(4) yes
C21 22_556 N21 C22 . 100.9(5) yes
Zn1 . N21 C22 . 128.0(4) yes
C21 . N21 C22 . 105.1(5) yes
H211 22_556 C21 N21 22_556 109.6 no
H211 22_556 C21 N21 . 109.4 no
N21 22_556 C21 N21 . 115.5(6) yes
H211 22_556 C21 H211 . 56.7 no
N21 22_556 C21 H211 . 121.8 no
N21 . C21 H211 . 122.5 no
N21 . C22 C23 . 107.1(5) yes
N21 . C22 C24 . 123.8(5) yes
C23 . C22 C24 . 129.2(5) yes
N21 . C22 H221 . 126.0 no
C23 . C22 H221 . 126.8 no
C24 . C22 H221 . 2.4 no
C23 22_556 C23 N21 22_556 97.5(4) yes
C23 22_556 C23 C22 . 29.6(5) yes
N21 22_556 C23 C22 . 107.8(5) yes
C23 22_556 C23 C241 . 130.6(4) yes
N21 22_556 C23 C241 . 123.3(5) yes
C22 . C23 C241 . 128.9(5) yes
C23 22_556 C23 H231 . 131.8 no
N21 22_556 C23 H231 . 125.4 no
C22 . C23 H231 . 126.6 no
C241 . C23 H231 . 5.2 no
C22 . C24 C25 . 125.3(6) yes
C22 . C24 C26 . 126.6(6) yes
C25 . C24 C26 . 108.0(4) yes
C22 . C24 H221 . 4.0 no
C25 . C24 H221 . 127.4 no
C26 . C24 H221 . 124.2 no
C24 . C25 C28 . 108.0(4) yes
C24 . C25 H251 . 126.0 no
C28 . C25 H251 . 124.0 no
C24 . C26 H293 22_556 88.1 no
C24 . C26 C29 22_556 99.4(6) yes
H293 22_556 C26 C29 22_556 27.2 no
C24 . C26 S27 . 103.7(4) yes
H293 22_556 C26 S27 . 161.9 no
C29 22_556 C26 S27 . 135.1(8) yes
C24 . C26 C29 . 109.2(7) yes
H293 22_556 C26 C29 . 25.3 no
C29 22_556 C26 C29 . 39.0(7) yes
S27 . C26 C29 . 147.1(8) yes
C28 17_565 S27 C26 . 145.4(6) yes
C28 17_565 S27 C28 . 49.7(6) yes
C26 . S27 C28 . 116.5(5) yes
C25 . C28 H301 24_565 132.0 no
C25 . C28 H303 8_555 74.9 no
H301 24_565 C28 H303 8_555 66.2 no
C25 . C28 C30 17_565 118.5(7) yes
H301 24_565 C28 C30 17_565 31.3 no
H303 8_555 C28 C30 17_565 43.6 no
C25 . C28 S27 17_565 137.3(5) yes
H301 24_565 C28 S27 17_565 89.0 no
H303 8_555 C28 S27 17_565 123.6 no
C30 17_565 C28 S27 17_565 89.4(8) yes
C25 . C28 S27 . 103.6(4) yes
H301 24_565 C28 S27 . 119.9 no
H303 8_555 C28 S27 . 168.5 no
C30 17_565 C28 S27 . 136.7(8) yes
S27 17_565 C28 S27 . 50.1(5) yes
C25 . C28 C30 . 109.0(7) yes
H301 24_565 C28 C30 . 31.0 no
H303 8_555 C28 C30 . 36.1 no
C30 17_565 C28 C30 . 13.5(9) yes
S27 17_565 C28 C30 . 102.5(6) yes
S27 . C28 C30 . 147.3(8) yes
C26 . C29 C26 22_556 138.9(8) yes
C26 . C29 H293 22_556 40.0 no
C26 22_556 C29 H293 22_556 101.8 no
C26 . C29 C29 22_556 83.1(11) yes
C26 22_556 C29 C29 22_556 58.0(9) yes
H293 22_556 C29 C29 22_556 57.6 no
C26 . C29 H291 . 99.5 no
C26 22_556 C29 H291 . 91.4 no
H293 22_556 C29 H291 . 123.1 no
C29 22_556 C29 H291 . 86.6 no
C26 . C29 H292 . 118.9 no
C26 22_556 C29 H292 . 93.7 no
H293 22_556 C29 H292 . 124.3 no
C29 22_556 C29 H292 . 148.5 no
H291 . C29 H292 . 109.5 no
C26 . C29 H293 . 109.4 no
C26 22_556 C29 H293 . 30.8 no
H293 22_556 C29 H293 . 71.0 no
C29 22_556 C29 H293 . 39.1 no
H291 . C29 H293 . 109.5 no
H292 . C29 H293 . 109.5 no
C28 8_555 C30 C28 . 114.0(9) yes
C28 8_555 C30 H302 8_555 109.8 no
C28 . C30 H302 8_555 133.6 no
C28 8_555 C30 H301 8_555 98.9 no
C28 . C30 H301 8_555 78.6 no
H302 8_555 C30 H301 8_555 109.5 no
C28 8_555 C30 H303 8_555 119.0 no
C28 . C30 H303 8_555 33.2 no
H302 8_555 C30 H303 8_555 109.5 no
H301 8_555 C30 H303 8_555 109.5 no
C28 8_555 C30 H303 24_565 152.3 no
C28 . C30 H303 24_565 83.8 no
H302 8_555 C30 H303 24_565 63.0 no
H301 8_555 C30 H303 24_565 62.5 no
H303 8_555 C30 H303 24_565 87.7 no
C28 8_555 C30 H303 17_565 83.8 no
C28 . C30 H303 17_565 152.3 no
H302 8_555 C30 H303 17_565 45.5 no
H301 8_555 C30 H303 17_565 77.7 no
H303 8_555 C30 H303 17_565 153.2 no
C28 8_555 C30 C28 17_565 140.5(12) yes
C28 . C30 C28 17_565 63.7(8) yes
H302 8_555 C30 C28 17_565 91.5 no
H301 8_555 C30 C28 17_565 41.8 no
H303 8_555 C30 C28 17_565 81.5 no
C28 8_555 C30 C28 24_565 63.7(8) yes
C28 . C30 C28 24_565 140.5(12) yes
H302 8_555 C30 C28 24_565 73.9 no
H301 8_555 C30 C28 24_565 63.8 no
H303 8_555 C30 C28 24_565 173.3 no
C28 8_555 C30 H302 24_565 93.6 no
C28 . C30 H302 24_565 119.2 no
H302 8_555 C30 H302 24_565 42.1 no
H301 8_555 C30 H302 24_565 151.5 no
H303 8_555 C30 H302 24_565 86.0 no
C28 8_555 C30 H302 17_565 119.2 no
C28 . C30 H302 17_565 93.6 no
H302 8_555 C30 H302 17_565 50.5 no
H301 8_555 C30 H302 17_565 140.6 no
H303 8_555 C30 H302 17_565 62.0 no
C28 8_555 C30 H301 17_565 53.4 no
C28 . C30 H301 17_565 80.3 no
H302 8_555 C30 H301 17_565 141.2 no
H301 8_555 C30 H301 17_565 51.4 no
H303 8_555 C30 H301 17_565 108.9 no
C28 8_555 C30 H301 . 78.6 no
C28 . C30 H301 . 98.9 no
H302 8_555 C30 H301 . 104.2 no
H301 8_555 C30 H301 . 24.2 no
H303 8_555 C30 H301 . 131.7 no
C28 8_555 C30 H302 . 133.6 no
C28 . C30 H302 . 109.8 no
H302 8_555 C30 H302 . 24.1 no
H301 8_555 C30 H302 . 104.2 no
H303 8_555 C30 H302 . 90.2 no
C28 8_555 C30 H303 . 33.2 no
C28 . C30 H303 . 119.0 no
H302 8_555 C30 H303 . 90.2 no
H301 8_555 C30 H303 . 131.7 no
H303 8_555 C30 H303 . 104.0 no
H303 24_565 C30 H303 17_565 72.6 no
H303 24_565 C30 C28 17_565 28.8 no
H303 17_565 C30 C28 17_565 88.9 no
H303 24_565 C30 C28 24_565 88.9 no
H303 17_565 C30 C28 24_565 28.8 no
C28 17_565 C30 C28 24_565 92.7(13) yes
H303 24_565 C30 H302 24_565 95.6 no
H303 17_565 C30 H302 24_565 78.3 no
C28 17_565 C30 H302 24_565 122.8 no
C28 24_565 C30 H302 24_565 100.1 no
H303 24_565 C30 H302 17_565 78.3 no
H303 17_565 C30 H302 17_565 95.6 no
C28 17_565 C30 H302 17_565 100.1 no
C28 24_565 C30 H302 17_565 122.8 no
H302 24_565 C30 H302 17_565 29.4 no
H303 24_565 C30 H301 17_565 113.8 no
H303 17_565 C30 H301 17_565 95.8 no
C28 17_565 C30 H301 17_565 89.1 no
C28 24_565 C30 H301 17_565 67.3 no
H302 24_565 C30 H301 17_565 147.0 no
H303 24_565 C30 H301 . 77.7 no
H303 17_565 C30 H301 . 62.5 no
C28 17_565 C30 H301 . 63.8 no
C28 24_565 C30 H301 . 41.8 no
H302 24_565 C30 H301 . 140.6 no
H303 24_565 C30 H302 . 45.5 no
H303 17_565 C30 H302 . 63.0 no
C28 17_565 C30 H302 . 73.9 no
C28 24_565 C30 H302 . 91.5 no
H302 24_565 C30 H302 . 50.5 no
H303 24_565 C30 H303 . 153.2 no
H303 17_565 C30 H303 . 87.7 no
C28 17_565 C30 H303 . 173.3 no
C28 24_565 C30 H303 . 81.5 no
H302 24_565 C30 H303 . 62.0 no
H302 17_565 C30 H301 17_565 165.5 no
H302 17_565 C30 H301 . 151.5 no
H301 17_565 C30 H301 . 43.0 no
H302 17_565 C30 H302 . 42.1 no
H301 17_565 C30 H302 . 152.5 no
H301 . C30 H302 . 109.5 no
H302 17_565 C30 H303 . 86.0 no
H301 17_565 C30 H303 . 85.5 no
H301 . C30 H303 . 109.5 no
H302 . C30 H303 . 109.5 no
C23 . C241 C251 . 125.7(5) yes
C23 . C241 C261 . 126.2(5) yes
C251 . C241 C261 . 108.2(4) yes
C23 . C241 H231 . 8.8 no
C251 . C241 H231 . 134.5 no
C261 . C241 H231 . 117.4 no
C241 . C251 H3011 13_655 114.6 no
C241 . C251 C281 . 108.0(4) yes
H3011 13_655 C251 C281 . 85.7 no
C241 . C251 H2511 . 134.3 no
H3011 13_655 C251 H2511 . 66.5 no
C281 . C251 H2511 . 117.4 no
C241 . C261 S271 . 103.6(4) yes
C241 . C261 C291 . 109.1(7) yes
S271 . C261 C291 . 147.3(7) yes
C261 . S271 C261 13_655 116.1(10) yes
C261 . S271 C281 . 116.5(4) yes
C261 13_655 S271 C281 . 116.5(4) yes
C251 . C281 C251 13_655 134.2(10) yes
C251 . C281 C301 13_655 51.7(8) yes
C251 13_655 C281 C301 13_655 109.1(7) yes
C251 . C281 S271 . 103.7(4) yes
C251 13_655 C281 S271 . 103.7(4) yes
C301 13_655 C281 S271 . 147.2(7) yes
C251 . C281 C301 . 109.1(7) yes
C251 13_655 C281 C301 . 51.7(8) yes
C301 13_655 C281 C301 . 61.8(14) yes
S271 . C281 C301 . 147.2(7) yes
C261 . C291 H2911 . 108.1 no
C261 . C291 H2912 . 114.2 no
H2911 . C291 H2912 . 109.5 no
C261 . C291 H2913 . 106.0 no
H2911 . C291 H2913 . 109.5 no
H2912 . C291 H2913 . 109.5 no
C301 13_655 C301 C281 . 59.1(7) yes
C301 13_655 C301 H2511 13_655 140.1 no
C281 . C301 H2511 13_655 107.2 no
C301 13_655 C301 H3011 . 144.4 no
C281 . C301 H3011 . 90.9 no
H2511 13_655 C301 H3011 . 62.7 no
C301 13_655 C301 H3012 . 71.1 no
C281 . C301 H3012 . 113.3 no
H2511 13_655 C301 H3012 . 138.9 no
H3011 . C301 H3012 . 109.5 no
C301 13_655 C301 H3013 . 103.2 no
C281 . C301 H3013 . 122.2 no
H2511 13_655 C301 H3013 . 49.2 no
H3011 . C301 H3013 . 109.5 no
H3012 . C301 H3013 . 109.5 no
C21 22_556 H211 C21 . 17.0 no
C301 13_655 H2511 C251 . 78.0 no
C251 13_655 H3011 C301 . 82.7 no
H301 17_565 H301 H301 24_565 31.4 no
H301 17_565 H301 C28 24_565 116.3 no
H301 24_565 H301 C28 24_565 146.6 no
H301 17_565 H301 C30 . 54.5 no
H301 24_565 H301 C30 . 52.8 no
C28 24_565 H301 C30 . 106.9 no
H301 17_565 H301 H301 8_555 90.0 no
H301 24_565 H301 H301 8_555 58.6 no
C28 24_565 H301 H301 8_555 151.1 no
C30 . H301 H301 8_555 77.9 no
H301 17_565 H301 C30 17_565 82.5 no
H301 24_565 H301 C30 17_565 75.8 no
C28 24_565 H301 C30 17_565 95.7 no
C30 . H301 C30 17_565 28.0 no
H301 8_555 H301 C30 17_565 75.2 no
H302 17_565 H302 H302 24_565 31.8 no
H302 17_565 H302 C30 . 55.0 no
H302 24_565 H302 C30 . 53.3 no
H302 17_565 H302 H302 8_555 90.0 no
H302 24_565 H302 H302 8_555 58.2 no
C30 . H302 H302 8_555 77.9 no
H302 17_565 H302 C30 24_565 83.0 no
H302 24_565 H302 C30 24_565 76.3 no
C30 . H302 C30 24_565 28.0 no
H302 8_555 H302 C30 24_565 75.3 no
C30 . H303 C30 24_565 16.8 no
C30 . H303 C28 8_555 110.7 no
C30 24_565 H303 C28 8_555 107.5 no
C26 22_556 H293 C29 . 122.0 no
C26 22_556 H293 C29 22_556 114.6 no
C29 . H293 C29 22_556 83.3 no
C22 . H221 C24 . 173.6 no
C23 . H231 C241 . 166.0 no

loop_
_geom_bond_atom_site_label_1
_geom_bond_atom_site_label_2
_geom_bond_site_symmetry_2
_geom_bond_distance
_geom_bond_publ_flag
Zn1 N31 . 2.056(9) yes
Zn1 N41 . 1.991(6) yes
Zn1 N11 . 1.943(5) yes
Zn1 N21 . 1.982(5) yes
N31 C31 . 1.275(7) yes
N31 C32 . 1.397(7) yes
N32 O32 8_555 1.210(6) yes
N32 O32 . 1.210(6) yes
N32 C31 . 1.440(8) yes
C32 C32 8_555 1.353(9) yes
C32 H321 . 0.950 no
N41 C41 . 1.278(6) yes
N41 C42 . 1.431(8) yes
N42 O42 21_665 1.231(7) yes
N42 O42 . 1.231(7) yes
N42 C41 . 1.425(8) yes
C42 C42 21_665 1.352(9) yes
C42 H421 . 0.950 no
C43 C43 21_665 1.352(9) yes
C43 H431 . 0.950 no
C44 H441 . 0.950 no
N11 C11 . 1.248(7) yes
N11 C12 . 1.425(8) yes
N12 O12 17_565 1.212(7) yes
N12 O12 . 1.212(7) yes
N12 C11 . 1.420(9) yes
C12 C12 17_565 1.360(9) yes
C12 H121 . 0.950 no
C13 C13 17_565 1.356(8) yes
C13 H131 . 0.950 no
C14 H141 . 0.950 no
N21 C23 22_556 1.421(6) yes
N21 C21 22_556 1.298(7) yes
N21 C21 . 1.296(7) yes
N21 C22 . 1.419(6) yes
C21 H211 22_556 1.117 no
C21 H211 . 0.950 no
C22 C23 . 1.343(6) yes
C22 C24 . 1.505(6) yes
C22 H221 . 0.950 no
C23 C23 22_556 1.534(13) yes
C23 C241 . 1.505(6) yes
C23 H231 . 0.950 no
C24 C25 . 1.539(7) yes
C24 C26 . 1.531(7) yes
C24 H221 . 0.557 no
C25 C28 . 1.534(8) yes
C25 H251 . 0.950 no
C26 H293 22_556 1.066 no
C26 C29 22_556 1.764(18) yes
C26 S27 . 1.464(7) yes
C26 C29 . 1.507(7) yes
S27 C28 17_565 2.270(14) yes
S27 C28 . 1.462(7) yes
C28 H301 24_565 1.216 no
C28 H303 8_555 0.883 no
C28 C30 17_565 1.747(17) yes
C28 C30 . 1.508(7) yes
C29 H293 22_556 0.709 no
C29 C29 22_556 1.117(19) yes
C29 H291 . 0.950 no
C29 H292 . 0.950 no
C29 H293 . 0.950 no
C30 H302 8_555 0.950 no
C30 H301 8_555 0.950 no
C30 H303 8_555 0.950 no
C30 H303 24_565 1.265 no
C30 H303 17_565 1.265 no
C30 H302 24_565 0.784 no
C30 H302 17_565 0.784 no
C30 H301 17_565 0.780 no
C30 H301 . 0.950 no
C30 H302 . 0.950 no
C30 H303 . 0.950 no
C241 C251 . 1.536(7) yes
C241 C261 . 1.533(7) yes
C241 H231 . 0.566 no
C251 H3011 13_655 1.054 no
C251 C281 . 1.534(7) yes
C251 H2511 . 0.950 no
C261 S271 . 1.463(6) yes
C261 C291 . 1.507(7) yes
S271 C281 . 1.463(7) yes
C281 C301 13_655 1.507(7) yes
C281 C301 . 1.507(7) yes
C291 H2911 . 0.950 no
C291 H2912 . 0.950 no
C291 H2913 . 0.950 no
C301 C301 13_655 1.55(3) yes
C301 H2511 13_655 1.143 no
C301 H3011 . 0.950 no
C301 H3012 . 0.950 no
C301 H3013 . 0.950 no
H301 H301 17_565 0.653 no
H301 H301 24_565 0.766 no
H301 H301 8_555 0.399 no
H302 H302 17_565 0.641 no
H302 H302 24_565 0.754 no
H302 H302 8_555 0.397 no
